data_1528245
loop_
_publ_author_name
'Zeigan, D.'

_publ_section_title
;
 Zur Struktur einer neuen Modifikation von Calcium (1:1:4)-borathydrat
;
_journal_issue 6
_journal_name_full 'Zeitschrift f\"ur Chemie'
_journal_page_first 241
_journal_page_last 242
_journal_paper_doi 10.1002/zfch.19670070628
_journal_volume 7
_journal_year 1967
_chemical_formula_sum 'B2 Ca H8 O8'
_chemical_name_systematic 'Ca (B (O H)4)2'
_space_group_IT_number 50
_symmetry_space_group_name_Hall '-P 2ab 2b'
_symmetry_space_group_name_H-M 'P b a n :2'
_cell_angle_alpha 90
_cell_angle_beta 90
_cell_angle_gamma 90
_cell_formula_units_Z 4
_cell_length_a 13.64
_cell_length_b 7.68
_cell_length_c 5.99
_cell_volume 627.484
_citation_journal_id_ASTM ZECEAL
_cod_data_source_file Zeigan_ZECEAL_1967_1582.cif
_cod_data_source_block H8B2Ca1O8
_cod_original_cell_volume 627.4836
_cod_original_formula_sum 'H8 B2 Ca1 O8'
_cod_database_code 1528245

loop_
_symmetry_equiv_pos_as_xyz
x,y,z
-x+1/2,-y+1/2,z
x,-y+1/2,-z
-x+1/2,y,-z
-x,-y,-z
x-1/2,y-1/2,-z
-x,y-1/2,z
x-1/2,-y,z

loop_
_atom_site_label
_atom_site_type_symbol
_atom_site_fract_x
_atom_site_fract_y
_atom_site_fract_z
_atom_site_occupancy
_atom_site_U_iso_or_equiv
B1 B+3 0.13 0.008 0.232 1 0.0
Ca1 Ca+2 0.985 0.25 0 1 0.0
O2 O-2 0.238 0.064 0.272 1 0.0
O4 O-2 0.134 0.833 0.3 1 0.0
O3 O-2 0.063 0.105 0.336 1 0.0
O1 O-2 0.109 0.031 0.998 1 0.0
